data_1543683
loop_
_publ_author_name
'Madan Kumar, S.'
'Madhu Kumar, D. J.'
'Shivakumar, H. P.'
'Jagadeesha Prasad, D.'
'Byrappa, K.'
'Abdoh, M. M. M.'

_publ_section_title
;
 2-[(5-Amino-1,3,4-thiadiazol-2-yl)sulfanyl]-<i>N</i>-(2,4,5-trichlorophenyl)acetamide
;
_journal_coeditor_code SU4061
_journal_issue 7
_journal_name_full IUCrData
_journal_page_first x161123
_journal_paper_doi 10.1107/S2414314616011238
_journal_volume 1
_journal_year 2016
_chemical_formula_iupac 'C10 H7 Cl3 N4 O S2'
_chemical_formula_moiety 'C10 H7 Cl3 N4 O S2'
_chemical_formula_sum 'C10 H7 Cl3 N4 O S2'
_chemical_formula_weight 369.67
_chemical_name_systematic 2-[(5-Amino-1,3,4-thiadiazol-2-yl)sulfanyl]-<i>N</i>-(2,4,5-trichlorophenyl)acetamide
_space_group_crystal_system monoclinic
_space_group_IT_number 14
_space_group_name_Hall '-P 2ybc'
_space_group_name_H-M_alt 'P 1 21/c 1'
_symmetry_space_group_name_Hall '-P 2ybc'
_symmetry_space_group_name_H-M 'P 1 21/c 1'
_atom_sites_solution_hydrogens mixed
_atom_sites_solution_primary direct
_audit_creation_method
;
Olex2 1.2
(compiled 2016.02.19 svn.r3266 for OlexSys, GUI svn.r5155)
;
_cell_angle_alpha 90
_cell_angle_beta 95.701(7)
_cell_angle_gamma 90
_cell_formula_units_Z 4
_cell_length_a 12.4679(12)
_cell_length_b 11.9467(11)
_cell_length_c 9.5278(8)
_cell_measurement_reflns_used 3200
_cell_measurement_temperature 273(2)
_cell_measurement_theta_max 27.5
_cell_measurement_theta_min 3.1
_cell_volume 1412.1(2)
_computing_cell_refinement
;
CrystalClear (Rigaku, 2011)
;
_computing_data_collection
;
CrystalClear (Rigaku, 2011)
;
_computing_data_reduction
;
CrystalClear (Rigaku, 2011)
;
_computing_molecular_graphics
;
Mercury (Macrae <i>et al.</i>, 2008)
;
_computing_publication_material
;
<i>OLEX2</i> (Dolomanov <i>et al.</i>,  2009)
;
_computing_structure_refinement
;
SHELXL2014 (Sheldrick, 2015)
;
_computing_structure_solution
;
SHELXS97 (Sheldrick, 2008)
;
_diffrn_ambient_temperature 273.15
_diffrn_measured_fraction_theta_full 0.995
_diffrn_measured_fraction_theta_max 0.987
_diffrn_measurement_device 'AFC12 (Right): Kappa 3 circle'
_diffrn_measurement_device_type 'Rigaku Saturn724+'
_diffrn_measurement_method 'profile data from \w-scans'
_diffrn_radiation_type MoK\a
_diffrn_radiation_wavelength 0.71075
_diffrn_reflns_av_R_equivalents 0.0521
_diffrn_reflns_limit_h_max 16
_diffrn_reflns_limit_h_min -16
_diffrn_reflns_limit_k_max 15
_diffrn_reflns_limit_k_min -15
_diffrn_reflns_limit_l_max 12
_diffrn_reflns_limit_l_min -9
_diffrn_reflns_number 9999
_diffrn_reflns_theta_full 25.242
_diffrn_reflns_theta_max 27.477
_diffrn_reflns_theta_min 3.085
_diffrn_standards_number 3200
_exptl_absorpt_coefficient_mu 0.943
_exptl_absorpt_correction_T_max 0.910
_exptl_absorpt_correction_T_min 0.771
_exptl_absorpt_correction_type multi-scan
_exptl_absorpt_process_details
;
(NUMABS; Rigaku, 1999)
;
_exptl_crystal_colour colourless
_exptl_crystal_density_diffrn 1.739
_exptl_crystal_description block
_exptl_crystal_F_000 744
_exptl_crystal_size_max 0.32
_exptl_crystal_size_mid 0.23
_exptl_crystal_size_min 0.1
_refine_diff_density_max 0.459
_refine_diff_density_min -0.405
_refine_ls_extinction_method none
_refine_ls_goodness_of_fit_ref 1.094
_refine_ls_hydrogen_treatment constr
_refine_ls_matrix_type full
_refine_ls_number_parameters 182
_refine_ls_number_reflns 3200
_refine_ls_number_restraints 0
_refine_ls_restrained_S_all 1.094
_refine_ls_R_factor_all 0.0757
_refine_ls_R_factor_gt 0.0507
_refine_ls_shift/su_max 0.001
_refine_ls_shift/su_mean 0.000
_refine_ls_structure_factor_coef Fsqd
_refine_ls_weighting_details 'w=1/[\s^2^(Fo^2^)+(0.0554P)^2^+0.4363P] where P=(Fo^2^+2Fc^2^)/3'
_refine_ls_weighting_scheme calc
_refine_ls_wR_factor_gt 0.1177
_refine_ls_wR_factor_ref 0.1283
_reflns_number_gt 2292
_reflns_number_total 3200
_reflns_threshold_expression 'I > 2\s(I)'
_cod_data_source_file su4061sup1.cif
_cod_data_source_block I
_cod_database_code 1543683
_shelx_space_group_comment
;
The symmetry employed for this shelxl refinement is uniquely defined
by the following loop, which should always be used as a source of
symmetry information in preference to the above space-group names.
They are only intended as comments.
;

loop_
_space_group_symop_operation_xyz
'x, y, z'
'-x, y+1/2, -z+1/2'
'-x, -y, -z'
'x, -y-1/2, z-1/2'

loop_
_atom_site_type_symbol
_atom_site_label
_atom_site_fract_x
_atom_site_fract_y
_atom_site_fract_z
_atom_site_U_iso_or_equiv
_atom_site_adp_type
_atom_site_calc_flag
_atom_site_occupancy
Cl Cl1 0.27431(8) 0.33324(7) 0.75005(10) 0.0522(3) Uani d 1
Cl Cl2 0.10023(8) 0.19165(6) 0.56097(9) 0.0479(3) Uani d 1
Cl Cl3 0.01952(7) 0.54537(6) 0.22229(8) 0.0393(2) Uani d 1
S S1 0.38818(8) 1.08239(7) 0.62462(9) 0.0427(3) Uani d 1
S S2 0.35323(7) 0.87823(7) 0.43499(8) 0.0381(2) Uani d 1
O O8 0.1844(2) 0.73427(18) 0.6362(2) 0.0415(6) Uani d 1
N N1 0.4321(3) 0.8833(2) 0.7082(3) 0.0447(7) Uani d 1
N N2 0.4623(3) 0.9512(2) 0.8237(3) 0.0505(8) Uani d 1
N N3 0.4728(3) 1.1403(3) 0.8894(3) 0.0576(9) Uani d 1
H H3A 0.4773 1.2027 0.8453 0.069 Uiso d 1
H H3B 0.4237 1.1454 0.9466 0.069 Uiso d 1
N N4 0.1841(2) 0.6632(2) 0.4152(3) 0.0332(6) Uani d 1
H H4 0.1894 0.6797 0.3283 0.040 Uiso calc 1
C C1 0.4452(3) 1.0570(3) 0.7939(3) 0.0390(8) Uani d 1
C C2 0.3929(3) 0.9389(3) 0.5991(3) 0.0333(7) Uani d 1
C C3 0.2102(3) 0.8607(2) 0.4479(3) 0.0331(7) Uani d 1
H H3C 0.1845 0.9190 0.5071 0.040 Uiso calc 1
H H3D 0.1710 0.8665 0.3550 0.040 Uiso calc 1
C C4 0.1910(2) 0.7478(2) 0.5102(3) 0.0291(7) Uani d 1
C C5 0.1687(2) 0.5499(2) 0.4494(3) 0.0285(7) Uani d 1
C C6 0.2261(3) 0.4997(2) 0.5656(3) 0.0336(7) Uani d 1
H H6 0.2784 0.5405 0.6202 0.040 Uiso calc 1
C C7 0.2061(3) 0.3899(3) 0.6005(3) 0.0336(7) Uani d 1
C C8 0.1297(3) 0.3284(2) 0.5181(3) 0.0316(7) Uani d 1
C C9 0.0733(3) 0.3762(2) 0.4015(3) 0.0315(7) Uani d 1
H H9 0.0224 0.3346 0.3457 0.038 Uiso calc 1
C C10 0.0930(2) 0.4854(2) 0.3683(3) 0.0295(7) Uani d 1

loop_
_atom_site_aniso_label
_atom_site_aniso_U_11
_atom_site_aniso_U_22
_atom_site_aniso_U_33
_atom_site_aniso_U_12
_atom_site_aniso_U_13
_atom_site_aniso_U_23
Cl1 0.0694(7) 0.0412(5) 0.0413(5) 0.0011(4) -0.0173(4) 0.0066(4)
Cl2 0.0716(7) 0.0291(4) 0.0417(5) -0.0121(4) -0.0004(4) 0.0057(3)
Cl3 0.0487(5) 0.0355(4) 0.0316(4) -0.0010(4) -0.0065(4) 0.0017(3)
S1 0.0567(6) 0.0308(4) 0.0373(5) 0.0017(4) -0.0116(4) -0.0020(4)
S2 0.0461(5) 0.0388(4) 0.0295(5) -0.0096(4) 0.0043(4) -0.0046(4)
O8 0.0680(17) 0.0346(12) 0.0224(12) -0.0034(11) 0.0067(11) -0.0042(9)
N1 0.065(2) 0.0304(14) 0.0357(16) -0.0071(14) -0.0080(14) 0.0003(12)
N2 0.078(2) 0.0364(16) 0.0329(16) -0.0065(15) -0.0137(15) -0.0010(13)
N3 0.086(3) 0.0422(17) 0.0415(19) -0.0042(17) -0.0088(17) -0.0072(15)
N4 0.0512(18) 0.0266(12) 0.0218(13) -0.0073(12) 0.0028(12) -0.0026(10)
C1 0.046(2) 0.0341(16) 0.0348(18) -0.0052(15) -0.0067(15) -0.0024(14)
C2 0.0362(18) 0.0303(15) 0.0324(17) -0.0055(13) -0.0007(14) 0.0014(13)
C3 0.0391(19) 0.0272(15) 0.0310(17) 0.0001(14) -0.0073(14) -0.0026(13)
C4 0.0306(17) 0.0295(15) 0.0266(17) -0.0016(13) -0.0012(13) -0.0043(13)
C5 0.0368(18) 0.0255(14) 0.0236(15) -0.0027(13) 0.0054(12) -0.0039(12)
C6 0.0387(19) 0.0317(16) 0.0298(17) -0.0047(14) 0.0003(14) -0.0033(13)
C7 0.0398(19) 0.0328(16) 0.0279(16) 0.0030(14) 0.0011(14) 0.0016(13)
C8 0.045(2) 0.0233(14) 0.0271(16) -0.0053(13) 0.0061(14) -0.0008(12)
C9 0.0396(18) 0.0297(15) 0.0254(16) -0.0053(14) 0.0032(13) -0.0040(13)
C10 0.0347(18) 0.0319(15) 0.0216(15) 0.0006(13) 0.0011(13) -0.0039(12)

loop_
_atom_type_symbol
_atom_type_description
_atom_type_scat_dispersion_real
_atom_type_scat_dispersion_imag
_atom_type_scat_source
C C 0.0033 0.0016 'International Tables Vol C Tables 4.2.6.8 and 6.1.1.4'
H H 0.0000 0.0000 'International Tables Vol C Tables 4.2.6.8 and 6.1.1.4'
Cl Cl 0.1484 0.1585 'International Tables Vol C Tables 4.2.6.8 and 6.1.1.4'
N N 0.0061 0.0033 'International Tables Vol C Tables 4.2.6.8 and 6.1.1.4'
O O 0.0106 0.0060 'International Tables Vol C Tables 4.2.6.8 and 6.1.1.4'
S S 0.1246 0.1234 'International Tables Vol C Tables 4.2.6.8 and 6.1.1.4'

loop_
_geom_angle_atom_site_label_1
_geom_angle_atom_site_label_2
_geom_angle_atom_site_label_3
_geom_angle
C1 S1 C2 86.57(15)
C2 S2 C3 100.39(15)
C2 N1 N2 113.0(3)
C1 N2 N1 111.5(3)
H3A N3 H3B 109.4
C1 N3 H3A 109.3
C1 N3 H3B 109.0
C4 N4 H4 117.9
C4 N4 C5 124.3(3)
C5 N4 H4 117.9
N2 C1 S1 114.6(2)
N2 C1 N3 122.2(3)
N3 C1 S1 123.2(3)
S1 C2 S2 121.61(18)
N1 C2 S1 114.4(2)
N1 C2 S2 124.0(3)
S2 C3 H3C 109.9
S2 C3 H3D 109.9
H3C C3 H3D 108.3
C4 C3 S2 109.1(2)
C4 C3 H3C 109.9
C4 C3 H3D 109.9
O8 C4 N4 123.5(3)
O8 C4 C3 122.4(3)
N4 C4 C3 114.1(3)
C6 C5 N4 121.7(3)
C10 C5 N4 120.2(3)
C10 C5 C6 118.0(3)
C5 C6 H6 119.7
C7 C6 C5 120.6(3)
C7 C6 H6 119.7
C6 C7 Cl1 119.0(2)
C6 C7 C8 119.9(3)
C8 C7 Cl1 121.1(2)
C7 C8 Cl2 121.1(2)
C9 C8 Cl2 118.5(2)
C9 C8 C7 120.4(3)
C8 C9 H9 120.3
C10 C9 C8 119.4(3)
C10 C9 H9 120.3
C5 C10 Cl3 119.3(2)
C9 C10 Cl3 118.9(2)
C9 C10 C5 121.8(3)

loop_
_geom_bond_atom_site_label_1
_geom_bond_atom_site_label_2
_geom_bond_distance
Cl1 C7 1.724(3)
Cl2 C8 1.733(3)
Cl3 C10 1.742(3)
S1 C1 1.723(3)
S1 C2 1.733(3)
S2 C2 1.750(3)
S2 C3 1.812(3)
O8 C4 1.222(4)
N1 N2 1.388(4)
N1 C2 1.287(4)
N2 C1 1.308(4)
N3 H3A 0.8607
N3 H3B 0.8611
N3 C1 1.369(4)
N4 H4 0.8600
N4 C4 1.354(4)
N4 C5 1.410(4)
C3 H3C 0.9700
C3 H3D 0.9700
C3 C4 1.503(4)
C5 C6 1.393(4)
C5 C10 1.392(4)
C6 H6 0.9300
C6 C7 1.383(4)
C7 C8 1.383(4)
C8 C9 1.378(4)
C9 H9 0.9300
C9 C10 1.371(4)

loop_
_geom_hbond_atom_site_label_D
_geom_hbond_atom_site_label_H
_geom_hbond_atom_site_label_A
_geom_hbond_site_symmetry_A
_geom_hbond_distance_DH
_geom_hbond_distance_HA
_geom_hbond_distance_DA
_geom_hbond_angle_DHA
N4 H4 O8 4_575 0.86 2.09 2.927(3) 163
C3 H3D O8 4_575 0.97 2.43 3.166(3) 133
N3 H3A N1 2_656 0.86 2.51 3.304(4) 154

loop_
_geom_torsion_atom_site_label_1
_geom_torsion_atom_site_label_2
_geom_torsion_atom_site_label_3
_geom_torsion_atom_site_label_4
_geom_torsion
Cl1 C7 C8 Cl2 -0.5(4)
Cl1 C7 C8 C9 177.8(2)
Cl2 C8 C9 C10 177.9(2)
S2 C3 C4 O8 95.0(3)
S2 C3 C4 N4 -83.7(3)
N1 N2 C1 S1 1.5(4)
N1 N2 C1 N3 -177.3(3)
N2 N1 C2 S1 0.0(4)
N2 N1 C2 S2 177.0(3)
N4 C5 C6 C7 177.1(3)
N4 C5 C10 Cl3 1.3(4)
N4 C5 C10 C9 -177.7(3)
C1 S1 C2 S2 -176.4(2)
C1 S1 C2 N1 0.6(3)
C2 S1 C1 N2 -1.2(3)
C2 S1 C1 N3 177.5(3)
C2 S2 C3 C4 -90.1(2)
C2 N1 N2 C1 -1.0(5)
C3 S2 C2 S1 -87.5(2)
C3 S2 C2 N1 95.8(3)
C4 N4 C5 C6 -44.6(5)
C4 N4 C5 C10 134.0(3)
C5 N4 C4 O8 -0.2(5)
C5 N4 C4 C3 178.6(3)
C5 C6 C7 Cl1 -176.9(2)
C5 C6 C7 C8 1.1(5)
C6 C5 C10 Cl3 179.9(2)
C6 C5 C10 C9 0.9(5)
C6 C7 C8 Cl2 -178.4(2)
C6 C7 C8 C9 -0.2(5)
C7 C8 C9 C10 -0.4(5)
C8 C9 C10 Cl3 -179.0(2)
C8 C9 C10 C5 0.0(5)
C10 C5 C6 C7 -1.5(5)

_cod_database_fobs_code 1543683
